data_4105923
loop_
_publ_author_name
'Ian J. Casely'
'Joseph W. Ziller'
'Ming Fang'
'Filipp Furche'
'William J. Evans'

_publ_section_title
;
 Facile Bismuth-Oxygen Bond Cleavage, C-H Activation, and Formation of a
 Monodentate Carbon-Bound Oxyaryl Dianion, (C6H2tBu2-3,5-O-4)2-
;
_journal_name_full 'Journal of the American Chemical Society'
_journal_page_first 5244
_journal_page_last 5247
_journal_paper_doi 10.1021/ja201128d
_journal_volume 133
_journal_year 2011
_chemical_formula_sum 'C50 H60 B Bi N2 O'
_chemical_formula_weight 924.79
_chemical_name_systematic
; 
 ? 
;
_space_group_IT_number 2
_symmetry_cell_setting triclinic
_symmetry_space_group_name_Hall '-P 1'
_symmetry_space_group_name_H-M 'P -1'
_atom_sites_solution_hydrogens geom
_atom_sites_solution_primary direct
_atom_sites_solution_secondary difmap
_audit_creation_method SHELXTL
_cell_angle_alpha 98.2130(10)
_cell_angle_beta 92.6680(10)
_cell_angle_gamma 113.5650(10)
_cell_formula_units_Z 2
_cell_length_a 10.8059(7)
_cell_length_b 13.1895(9)
_cell_length_c 17.5277(17)
_cell_measurement_reflns_used 9851
_cell_measurement_temperature 138(2)
_cell_measurement_theta_max 28.33
_cell_measurement_theta_min 2.24
_cell_volume 2251.5(3)
_computing_cell_refinement 'Bruker SAINT'
_computing_data_collection 'Bruker APEX2'
_computing_data_reduction 'Bruker SAINT'
_computing_molecular_graphics 'Bruker SHELXTL'
_computing_publication_material 'Bruker SHELXTL'
_computing_structure_refinement 'SHELXL-97 (Sheldrick, 2008)'
_computing_structure_solution 'SHELXS-97 (Sheldrick, 2008)'
_diffrn_ambient_temperature 138(2)
_diffrn_measured_fraction_theta_full 0.997
_diffrn_measured_fraction_theta_max 0.904
_diffrn_measurement_device_type 'Bruker APEX-II CCD'
_diffrn_measurement_method '\f and \w scans'
_diffrn_radiation_monochromator graphite
_diffrn_radiation_source 'fine-focus sealed tube'
_diffrn_radiation_type MoK\a
_diffrn_radiation_wavelength 0.71073
_diffrn_reflns_av_R_equivalents 0.0261
_diffrn_reflns_av_sigmaI/netI 0.0318
_diffrn_reflns_limit_h_max 14
_diffrn_reflns_limit_h_min -14
_diffrn_reflns_limit_k_max 17
_diffrn_reflns_limit_k_min -17
_diffrn_reflns_limit_l_max 23
_diffrn_reflns_limit_l_min -23
_diffrn_reflns_number 26202
_diffrn_reflns_theta_full 25.50
_diffrn_reflns_theta_max 28.51
_diffrn_reflns_theta_min 1.18
_exptl_absorpt_coefficient_mu 3.952
_exptl_absorpt_correction_T_max 0.7150
_exptl_absorpt_correction_T_min 0.4727
_exptl_absorpt_correction_type numerical
_exptl_absorpt_process_details 'Bruker SADABS'
_exptl_crystal_colour colorless
_exptl_crystal_density_diffrn 1.364
_exptl_crystal_density_meas ?
_exptl_crystal_description prism
_exptl_crystal_F_000 940
_exptl_crystal_size_max 0.22
_exptl_crystal_size_mid 0.14
_exptl_crystal_size_min 0.09
_refine_diff_density_max 1.683
_refine_diff_density_min -0.431
_refine_diff_density_rms 0.086
_refine_ls_extinction_method none
_refine_ls_goodness_of_fit_ref 1.051
_refine_ls_hydrogen_treatment mixed
_refine_ls_matrix_type full
_refine_ls_number_parameters 510
_refine_ls_number_reflns 10337
_refine_ls_number_restraints 1
_refine_ls_restrained_S_all 1.051
_refine_ls_R_factor_all 0.0271
_refine_ls_R_factor_gt 0.0235
_refine_ls_shift/su_max 0.003
_refine_ls_shift/su_mean 0.000
_refine_ls_structure_factor_coef Fsqd
_refine_ls_weighting_details 'calc w=1/[\s^2^(Fo^2^)+(0.0321P)^2^+0.8215P] where P=(Fo^2^+2Fc^2^)/3'
_refine_ls_weighting_scheme calc
_refine_ls_wR_factor_gt 0.0581
_refine_ls_wR_factor_ref 0.0596
_reflns_number_gt 9532
_reflns_number_total 10337
_reflns_threshold_expression >2sigma(I)
_cod_data_source_file ja201128d_si_005.cif
_cod_data_source_block ijc34
_cod_depositor_comments
;
The following automatic conversions were performed:

'_exptl_crystal_density_meas' value 'none' was changed to '?' - the
value is perceived as not measured.

Automatic conversion script
Id: cif_fix_values 3008 2015-01-20 13:52:24Z robertas 
;
_cod_database_code 4105923

loop_
_symmetry_equiv_pos_as_xyz
'x, y, z'
'-x, -y, -z'

loop_
_atom_site_label
_atom_site_type_symbol
_atom_site_fract_x
_atom_site_fract_y
_atom_site_fract_z
_atom_site_U_iso_or_equiv
_atom_site_adp_type
_atom_site_occupancy
_atom_site_symmetry_multiplicity
_atom_site_calc_flag
_atom_site_refinement_flags
Bi1 Bi 0.268244(9) 0.455724(7) 0.333914(5) 0.02047(4) Uani 1 1 d .
O1 O 0.2269(3) 0.1962(2) -0.00731(12) 0.0451(6) Uani 1 1 d D
N1 N 0.1166(2) 0.26825(18) 0.36454(13) 0.0255(5) Uani 1 1 d .
N2 N 0.5130(2) 0.59562(17) 0.33472(12) 0.0218(4) Uani 1 1 d .
B1 B 0.8614(3) 1.1910(3) 0.68658(17) 0.0237(6) Uani 1 1 d .
C1 C 0.3998(3) 0.3852(2) 0.38449(14) 0.0213(5) Uani 1 1 d .
C2 C 0.3459(3) 0.2726(2) 0.39058(14) 0.0238(5) Uani 1 1 d .
C3 C 0.4301(3) 0.2271(2) 0.42086(15) 0.0265(6) Uani 1 1 d .
H3A H 0.3945 0.1501 0.4256 0.032 Uiso 1 1 calc R
C4 C 0.5665(3) 0.2957(2) 0.44391(16) 0.0279(6) Uani 1 1 d .
H4A H 0.6239 0.2651 0.4647 0.033 Uiso 1 1 calc R
C5 C 0.6203(3) 0.4087(2) 0.43701(15) 0.0254(5) Uani 1 1 d .
H5A H 0.7137 0.4547 0.4532 0.031 Uiso 1 1 calc R
C6 C 0.5370(3) 0.4541(2) 0.40638(14) 0.0217(5) Uani 1 1 d .
C7 C 0.1991(3) 0.2012(2) 0.35929(16) 0.0283(6) Uani 1 1 d .
H7A H 0.1941 0.1673 0.3044 0.034 Uiso 1 1 calc R
H7B H 0.1612 0.1393 0.3891 0.034 Uiso 1 1 calc R
C8 C 0.0858(3) 0.2888(2) 0.44513(16) 0.0329(6) Uani 1 1 d .
H8A H 0.0302 0.2171 0.4603 0.049 Uiso 1 1 calc R
H8B H 0.0360 0.3369 0.4485 0.049 Uiso 1 1 calc R
H8C H 0.1709 0.3262 0.4800 0.049 Uiso 1 1 calc R
C9 C -0.0117(3) 0.2085(2) 0.31241(18) 0.0348(7) Uani 1 1 d .
H9A H -0.0604 0.1335 0.3249 0.052 Uiso 1 1 calc R
H9B H 0.0084 0.2016 0.2585 0.052 Uiso 1 1 calc R
H9C H -0.0682 0.2509 0.3193 0.052 Uiso 1 1 calc R
C10 C 0.5896(3) 0.5768(2) 0.39964(15) 0.0233(5) Uani 1 1 d .
H10A H 0.5824 0.6204 0.4488 0.028 Uiso 1 1 calc R
H10B H 0.6868 0.6045 0.3914 0.028 Uiso 1 1 calc R
C11 C 0.5230(3) 0.7122(2) 0.34970(16) 0.0279(6) Uani 1 1 d .
H11A H 0.6189 0.7649 0.3601 0.042 Uiso 1 1 calc R
H11B H 0.4759 0.7220 0.3947 0.042 Uiso 1 1 calc R
H11C H 0.4809 0.7266 0.3041 0.042 Uiso 1 1 calc R
C12 C 0.5671(3) 0.5755(2) 0.26088(15) 0.0279(6) Uani 1 1 d .
H12A H 0.6610 0.6309 0.2631 0.042 Uiso 1 1 calc R
H12B H 0.5112 0.5825 0.2180 0.042 Uiso 1 1 calc R
H12C H 0.5649 0.4997 0.2526 0.042 Uiso 1 1 calc R
C13 C 0.2574(3) 0.3665(2) 0.21464(15) 0.0258(5) Uani 1 1 d .
C14 C 0.3394(3) 0.3103(2) 0.19566(15) 0.0247(5) Uani 1 1 d .
H14A H 0.4024 0.3097 0.2351 0.030 Uiso 1 1 calc R
C15 C 0.3323(3) 0.2547(2) 0.12070(15) 0.0266(6) Uani 1 1 d .
C16 C 0.2331(3) 0.2533(2) 0.06592(16) 0.0319(6) Uani 1 1 d .
C17 C 0.1444(3) 0.3064(2) 0.08276(16) 0.0302(6) Uani 1 1 d .
C18 C 0.1623(3) 0.3651(2) 0.15839(15) 0.0272(6) Uani 1 1 d .
H18A H 0.1077 0.4050 0.1715 0.033 Uiso 1 1 calc R
C19 C 0.4343(3) 0.2024(3) 0.10037(17) 0.0333(6) Uani 1 1 d .
C20 C 0.5250(3) 0.2090(3) 0.17268(19) 0.0401(7) Uani 1 1 d .
H20A H 0.5895 0.1768 0.1575 0.060 Uiso 1 1 calc R
H20B H 0.4683 0.1668 0.2092 0.060 Uiso 1 1 calc R
H20C H 0.5750 0.2878 0.1975 0.060 Uiso 1 1 calc R
C21 C 0.5273(4) 0.2693(3) 0.0448(2) 0.0514(9) Uani 1 1 d .
H21A H 0.5921 0.2368 0.0309 0.077 Uiso 1 1 calc R
H21B H 0.5769 0.3478 0.0704 0.077 Uiso 1 1 calc R
H21C H 0.4721 0.2661 -0.0022 0.077 Uiso 1 1 calc R
C22 C 0.3621(3) 0.0780(3) 0.0631(2) 0.0434(8) Uani 1 1 d .
H22A H 0.4292 0.0459 0.0563 0.065 Uiso 1 1 calc R
H22B H 0.3143 0.0711 0.0124 0.065 Uiso 1 1 calc R
H22C H 0.2965 0.0375 0.0967 0.065 Uiso 1 1 calc R
C23 C 0.0287(3) 0.2980(3) 0.02380(18) 0.0433(8) Uani 1 1 d .
C24 C -0.0456(4) 0.3696(4) 0.0572(2) 0.0513(9) Uani 1 1 d .
H24A H 0.0192 0.4484 0.0712 0.077 Uiso 1 1 calc R
H24B H -0.0856 0.3430 0.1034 0.077 Uiso 1 1 calc R
H24C H -0.1176 0.3630 0.0182 0.077 Uiso 1 1 calc R
C25 C -0.0775(4) 0.1743(4) 0.0047(2) 0.0617(11) Uani 1 1 d .
H25A H -0.0321 0.1252 -0.0122 0.093 Uiso 1 1 calc R
H25B H -0.1462 0.1666 -0.0370 0.093 Uiso 1 1 calc R
H25C H -0.1216 0.1529 0.0510 0.093 Uiso 1 1 calc R
C26 C 0.0814(4) 0.3407(4) -0.0501(2) 0.0597(11) Uani 1 1 d .
H26A H 0.1547 0.4163 -0.0363 0.090 Uiso 1 1 calc R
H26B H 0.0072 0.3433 -0.0829 0.090 Uiso 1 1 calc R
H26C H 0.1163 0.2899 -0.0784 0.090 Uiso 1 1 calc R
C27 C 0.9495(3) 1.1375(2) 0.73348(15) 0.0233(5) Uani 1 1 d .
C28 C 0.8968(3) 1.0648(2) 0.78629(15) 0.0268(6) Uani 1 1 d .
H28A H 0.8047 1.0444 0.7956 0.032 Uiso 1 1 calc R
C29 C 0.9737(3) 1.0212(2) 0.82569(16) 0.0282(6) Uani 1 1 d .
H29A H 0.9334 0.9716 0.8606 0.034 Uiso 1 1 calc R
C30 C 1.1086(3) 1.0498(2) 0.81428(16) 0.0273(6) Uani 1 1 d .
H30A H 1.1621 1.0220 0.8422 0.033 Uiso 1 1 calc R
C31 C 1.1640(3) 1.1194(2) 0.76152(17) 0.0296(6) Uani 1 1 d .
H31A H 1.2558 1.1383 0.7521 0.036 Uiso 1 1 calc R
C32 C 1.0857(3) 1.1617(2) 0.72219(16) 0.0275(6) Uani 1 1 d .
H32A H 1.1261 1.2091 0.6861 0.033 Uiso 1 1 calc R
C33 C 0.7324(3) 1.1871(2) 0.73536(15) 0.0259(6) Uani 1 1 d .
C34 C 0.6118(3) 1.0904(2) 0.72627(17) 0.0307(6) Uani 1 1 d .
H34A H 0.6003 1.0286 0.6871 0.037 Uiso 1 1 calc R
C35 C 0.5076(3) 1.0809(3) 0.77242(18) 0.0361(7) Uani 1 1 d .
H35A H 0.4271 1.0134 0.7643 0.043 Uiso 1 1 calc R
C36 C 0.5205(3) 1.1688(3) 0.82990(17) 0.0392(7) Uani 1 1 d .
H36A H 0.4501 1.1623 0.8619 0.047 Uiso 1 1 calc R
C37 C 0.6376(3) 1.2663(3) 0.83995(17) 0.0381(7) Uani 1 1 d .
H37A H 0.6478 1.3277 0.8792 0.046 Uiso 1 1 calc R
C38 C 0.7413(3) 1.2759(3) 0.79327(16) 0.0311(6) Uani 1 1 d .
H38A H 0.8203 1.3445 0.8008 0.037 Uiso 1 1 calc R
C39 C 0.9600(3) 1.3220(2) 0.68248(15) 0.0246(5) Uani 1 1 d .
C40 C 0.9574(3) 1.3733(2) 0.61816(16) 0.0292(6) Uani 1 1 d .
H40A H 0.8962 1.3302 0.5733 0.035 Uiso 1 1 calc R
C41 C 1.0418(3) 1.4860(3) 0.61757(19) 0.0358(7) Uani 1 1 d .
H41A H 1.0385 1.5171 0.5723 0.043 Uiso 1 1 calc R
C42 C 1.1295(3) 1.5520(3) 0.68219(19) 0.0363(7) Uani 1 1 d .
H42A H 1.1858 1.6286 0.6817 0.044 Uiso 1 1 calc R
C43 C 1.1353(3) 1.5065(2) 0.74731(18) 0.0350(7) Uani 1 1 d .
H43A H 1.1945 1.5515 0.7924 0.042 Uiso 1 1 calc R
C44 C 1.0522(3) 1.3919(2) 0.74659(16) 0.0305(6) Uani 1 1 d .
H44A H 1.0591 1.3608 0.7914 0.037 Uiso 1 1 calc R
C45 C 0.8065(3) 1.1195(2) 0.59792(15) 0.0229(5) Uani 1 1 d .
C46 C 0.6986(3) 1.1236(3) 0.55301(17) 0.0341(7) Uani 1 1 d .
H46A H 0.6522 1.1659 0.5760 0.041 Uiso 1 1 calc R
C47 C 0.6563(3) 1.0691(2) 0.47677(17) 0.0341(7) Uani 1 1 d .
H47A H 0.5824 1.0746 0.4488 0.041 Uiso 1 1 calc R
C48 C 0.7213(3) 1.0064(2) 0.44100(16) 0.0273(6) Uani 1 1 d .
H48A H 0.6944 0.9703 0.3883 0.033 Uiso 1 1 calc R
C49 C 0.8257(3) 0.9980(2) 0.48372(16) 0.0267(6) Uani 1 1 d .
H49A H 0.8697 0.9535 0.4609 0.032 Uiso 1 1 calc R
C50 C 0.8672(3) 1.0538(2) 0.55991(15) 0.0225(5) Uani 1 1 d .
H50A H 0.9405 1.0470 0.5876 0.027 Uiso 1 1 calc R
H1 H 0.158(3) 0.192(3) -0.035(2) 0.061(13) Uiso 1 1 d D

loop_
_atom_site_aniso_label
_atom_site_aniso_U_11
_atom_site_aniso_U_22
_atom_site_aniso_U_33
_atom_site_aniso_U_23
_atom_site_aniso_U_13
_atom_site_aniso_U_12
Bi1 0.02522(5) 0.01822(5) 0.01675(5) 0.00024(3) 0.00238(3) 0.00860(4)
O1 0.0500(14) 0.0587(15) 0.0216(11) -0.0118(10) -0.0002(10) 0.0237(12)
N1 0.0279(12) 0.0205(11) 0.0231(11) 0.0002(9) 0.0027(9) 0.0061(9)
N2 0.0268(11) 0.0181(10) 0.0188(10) 0.0022(8) 0.0049(8) 0.0075(9)
B1 0.0213(14) 0.0270(15) 0.0231(14) 0.0014(11) 0.0007(11) 0.0115(12)
C1 0.0291(13) 0.0204(12) 0.0144(11) 0.0008(9) 0.0045(10) 0.0107(10)
C2 0.0325(14) 0.0186(12) 0.0173(12) 0.0004(9) 0.0044(10) 0.0081(11)
C3 0.0377(15) 0.0207(13) 0.0246(13) 0.0056(10) 0.0080(11) 0.0145(12)
C4 0.0364(15) 0.0283(14) 0.0259(14) 0.0063(11) 0.0067(11) 0.0196(12)
C5 0.0266(13) 0.0280(14) 0.0214(13) 0.0023(10) 0.0051(10) 0.0114(11)
C6 0.0271(13) 0.0205(12) 0.0167(11) 0.0005(9) 0.0056(10) 0.0095(10)
C7 0.0336(15) 0.0178(13) 0.0282(14) -0.0006(10) 0.0008(11) 0.0069(11)
C8 0.0358(16) 0.0281(15) 0.0280(15) 0.0041(11) 0.0109(12) 0.0058(12)
C9 0.0288(15) 0.0250(14) 0.0403(17) -0.0007(12) -0.0020(12) 0.0034(12)
C10 0.0248(13) 0.0207(13) 0.0223(13) 0.0022(10) 0.0024(10) 0.0078(10)
C11 0.0347(15) 0.0197(13) 0.0288(14) 0.0046(11) 0.0067(11) 0.0103(11)
C12 0.0300(14) 0.0253(14) 0.0241(13) 0.0035(11) 0.0088(11) 0.0067(11)
C13 0.0342(14) 0.0201(13) 0.0183(12) 0.0001(10) 0.0012(10) 0.0076(11)
C14 0.0280(13) 0.0223(13) 0.0194(12) 0.0021(10) 0.0019(10) 0.0067(11)
C15 0.0284(14) 0.0220(13) 0.0226(13) 0.0016(10) 0.0078(10) 0.0036(11)
C16 0.0364(15) 0.0309(15) 0.0187(13) -0.0025(11) 0.0040(11) 0.0061(12)
C17 0.0339(15) 0.0315(15) 0.0186(13) 0.0000(11) -0.0010(11) 0.0086(12)
C18 0.0303(14) 0.0256(14) 0.0223(13) 0.0023(10) 0.0024(11) 0.0087(11)
C19 0.0309(15) 0.0320(15) 0.0298(15) -0.0027(12) 0.0095(12) 0.0076(12)
C20 0.0396(17) 0.0429(18) 0.0388(17) -0.0047(14) 0.0057(14) 0.0219(15)
C21 0.0403(19) 0.064(2) 0.0401(19) 0.0071(17) 0.0188(15) 0.0104(17)
C22 0.0435(18) 0.0346(17) 0.0470(19) -0.0098(14) 0.0072(15) 0.0161(15)
C23 0.0399(17) 0.063(2) 0.0224(15) -0.0067(14) -0.0048(13) 0.0216(16)
C24 0.045(2) 0.074(3) 0.0346(18) -0.0055(17) -0.0090(15) 0.0306(19)
C25 0.042(2) 0.069(3) 0.050(2) -0.022(2) -0.0063(17) 0.0096(19)
C26 0.070(3) 0.097(3) 0.0271(17) 0.0134(19) 0.0024(17) 0.049(3)
C27 0.0231(12) 0.0249(13) 0.0210(12) -0.0001(10) -0.0007(10) 0.0108(10)
C28 0.0249(13) 0.0309(14) 0.0255(13) 0.0024(11) 0.0036(11) 0.0132(11)
C29 0.0352(15) 0.0286(14) 0.0220(13) 0.0040(11) 0.0025(11) 0.0146(12)
C30 0.0313(14) 0.0286(14) 0.0241(13) 0.0010(11) -0.0036(11) 0.0165(12)
C31 0.0222(13) 0.0315(15) 0.0334(15) 0.0018(12) -0.0034(11) 0.0113(11)
C32 0.0223(13) 0.0294(14) 0.0293(14) 0.0083(11) 0.0007(11) 0.0086(11)
C33 0.0240(13) 0.0345(15) 0.0232(13) 0.0034(11) -0.0004(10) 0.0169(11)
C34 0.0264(14) 0.0338(15) 0.0352(15) 0.0049(12) 0.0007(12) 0.0164(12)
C35 0.0255(14) 0.0459(18) 0.0391(17) 0.0129(14) 0.0032(12) 0.0152(13)
C36 0.0300(15) 0.069(2) 0.0273(15) 0.0123(15) 0.0071(12) 0.0273(16)
C37 0.0352(16) 0.058(2) 0.0235(14) -0.0047(13) 0.0000(12) 0.0261(15)
C38 0.0291(14) 0.0398(17) 0.0248(14) -0.0008(12) -0.0012(11) 0.0173(13)
C39 0.0251(13) 0.0266(14) 0.0256(13) 0.0024(10) 0.0062(10) 0.0147(11)
C40 0.0272(14) 0.0394(16) 0.0269(14) 0.0047(12) 0.0054(11) 0.0197(12)
C41 0.0367(16) 0.0399(17) 0.0417(17) 0.0197(14) 0.0136(13) 0.0218(14)
C42 0.0317(15) 0.0269(15) 0.0530(19) 0.0103(13) 0.0177(14) 0.0124(12)
C43 0.0310(15) 0.0288(15) 0.0383(17) -0.0041(12) 0.0075(13) 0.0081(12)
C44 0.0355(15) 0.0289(15) 0.0245(14) 0.0025(11) 0.0024(11) 0.0113(12)
C45 0.0257(13) 0.0207(12) 0.0232(13) 0.0016(10) 0.0009(10) 0.0112(10)
C46 0.0396(16) 0.0376(16) 0.0316(15) -0.0063(12) -0.0070(12) 0.0276(14)
C47 0.0385(16) 0.0347(16) 0.0309(15) -0.0042(12) -0.0118(12) 0.0220(13)
C48 0.0330(14) 0.0203(13) 0.0238(13) 0.0000(10) 0.0008(11) 0.0075(11)
C49 0.0282(14) 0.0261(14) 0.0275(14) 0.0031(11) 0.0084(11) 0.0128(11)
C50 0.0205(12) 0.0226(13) 0.0255(13) 0.0061(10) 0.0050(10) 0.0091(10)

loop_
_atom_type_symbol
_atom_type_description
_atom_type_scat_dispersion_real
_atom_type_scat_dispersion_imag
_atom_type_scat_source
C C 0.0033 0.0016 'International Tables Vol C Tables 4.2.6.8 and 6.1.1.4'
H H 0.0000 0.0000 'International Tables Vol C Tables 4.2.6.8 and 6.1.1.4'
B B 0.0013 0.0007 'International Tables Vol C Tables 4.2.6.8 and 6.1.1.4'
N N 0.0061 0.0033 'International Tables Vol C Tables 4.2.6.8 and 6.1.1.4'
O O 0.0106 0.0060 'International Tables Vol C Tables 4.2.6.8 and 6.1.1.4'
Bi Bi -4.1077 10.2566 'International Tables Vol C Tables 4.2.6.8 and 6.1.1.4'

loop_
_geom_angle_atom_site_label_1
_geom_angle_atom_site_label_2
_geom_angle_atom_site_label_3
_geom_angle
C1 Bi1 C13 93.34(9)
C1 Bi1 N1 72.55(9)
C13 Bi1 N1 87.04(8)
C1 Bi1 N2 72.89(8)
C13 Bi1 N2 93.74(8)
N1 Bi1 N2 145.42(7)
C9 N1 C8 109.4(2)
C9 N1 C7 110.3(2)
C8 N1 C7 110.3(2)
C9 N1 Bi1 114.62(17)
C8 N1 Bi1 106.83(16)
C7 N1 Bi1 105.33(15)
C12 N2 C11 109.7(2)
C12 N2 C10 110.3(2)
C11 N2 C10 109.9(2)
C12 N2 Bi1 111.64(15)
C11 N2 Bi1 110.44(16)
C10 N2 Bi1 104.71(15)
C39 B1 C45 109.2(2)
C39 B1 C27 108.7(2)
C45 B1 C27 110.3(2)
C39 B1 C33 109.5(2)
C45 B1 C33 110.8(2)
C27 B1 C33 108.3(2)
C2 C1 C6 121.6(2)
C2 C1 Bi1 119.34(19)
C6 C1 Bi1 118.99(18)
C1 C2 C3 119.4(2)
C1 C2 C7 118.4(2)
C3 C2 C7 122.1(2)
C4 C3 C2 119.3(2)
C3 C4 C5 121.0(3)
C6 C5 C4 119.9(3)
C5 C6 C1 118.8(2)
C5 C6 C10 121.9(2)
C1 C6 C10 119.2(2)
N1 C7 C2 111.5(2)
N2 C10 C6 112.0(2)
C18 C13 C14 119.6(2)
C18 C13 Bi1 118.0(2)
C14 C13 Bi1 122.43(19)
C13 C14 C15 122.1(3)
C14 C15 C16 116.5(3)
C14 C15 C19 120.4(3)
C16 C15 C19 123.0(2)
O1 C16 C15 115.3(3)
O1 C16 C17 121.2(3)
C15 C16 C17 123.6(2)
C18 C17 C16 116.5(3)
C18 C17 C23 120.1(3)
C16 C17 C23 123.4(3)
C13 C18 C17 121.7(3)
C22 C19 C20 106.9(3)
C22 C19 C21 110.1(3)
C20 C19 C21 107.6(3)
C22 C19 C15 111.9(2)
C20 C19 C15 111.8(2)
C21 C19 C15 108.4(3)
C26 C23 C24 106.1(3)
C26 C23 C17 112.1(3)
C24 C23 C17 111.6(2)
C26 C23 C25 110.9(3)
C24 C23 C25 107.2(3)
C17 C23 C25 109.0(3)
C28 C27 C32 114.8(2)
C28 C27 B1 123.9(2)
C32 C27 B1 121.3(2)
C29 C28 C27 122.8(3)
C30 C29 C28 120.3(3)
C31 C30 C29 118.9(3)
C30 C31 C32 120.1(3)
C31 C32 C27 123.0(3)
C34 C33 C38 115.7(3)
C34 C33 B1 121.4(2)
C38 C33 B1 122.6(2)
C35 C34 C33 122.5(3)
C36 C35 C34 120.5(3)
C37 C36 C35 118.7(3)
C36 C37 C38 120.8(3)
C37 C38 C33 121.9(3)
C40 C39 C44 115.2(3)
C40 C39 B1 124.2(2)
C44 C39 B1 120.6(2)
C39 C40 C41 122.4(3)
C42 C41 C40 120.5(3)
C43 C42 C41 119.7(3)
C42 C43 C44 119.4(3)
C39 C44 C43 122.9(3)
C50 C45 C46 114.4(2)
C50 C45 B1 123.0(2)
C46 C45 B1 122.5(2)
C47 C46 C45 123.2(3)
C46 C47 C48 120.3(3)
C49 C48 C47 118.3(3)
C48 C49 C50 120.5(2)
C49 C50 C45 123.2(2)

loop_
_geom_bond_atom_site_label_1
_geom_bond_atom_site_label_2
_geom_bond_distance
Bi1 C1 2.202(3)
Bi1 C13 2.221(3)
Bi1 N1 2.512(2)
Bi1 N2 2.547(2)
O1 C16 1.376(3)
N1 C9 1.477(4)
N1 C8 1.478(3)
N1 C7 1.484(4)
N2 C12 1.478(3)
N2 C11 1.481(3)
N2 C10 1.483(3)
B1 C39 1.642(4)
B1 C45 1.644(4)
B1 C27 1.646(4)
B1 C33 1.656(4)
C1 C2 1.384(4)
C1 C6 1.393(4)
C2 C3 1.397(4)
C2 C7 1.510(4)
C3 C4 1.388(4)
C4 C5 1.392(4)
C5 C6 1.391(4)
C6 C10 1.510(3)
C13 C18 1.384(4)
C13 C14 1.389(4)
C14 C15 1.393(4)
C15 C16 1.398(4)
C15 C19 1.546(4)
C16 C17 1.415(4)
C17 C18 1.399(4)
C17 C23 1.542(4)
C19 C22 1.534(4)
C19 C20 1.536(4)
C19 C21 1.537(4)
C23 C26 1.530(5)
C23 C24 1.540(5)
C23 C25 1.550(5)
C27 C28 1.403(4)
C27 C32 1.405(4)
C28 C29 1.393(4)
C29 C30 1.384(4)
C30 C31 1.383(4)
C31 C32 1.392(4)
C33 C34 1.394(4)
C33 C38 1.405(4)
C34 C35 1.392(4)
C35 C36 1.379(5)
C36 C37 1.378(5)
C37 C38 1.394(4)
C39 C40 1.400(4)
C39 C44 1.404(4)
C40 C41 1.400(4)
C41 C42 1.378(5)
C42 C43 1.373(5)
C43 C44 1.414(4)
C45 C50 1.398(4)
C45 C46 1.400(4)
C46 C47 1.385(4)
C47 C48 1.389(4)
C48 C49 1.375(4)
C49 C50 1.388(4)

loop_
_geom_torsion_atom_site_label_1
_geom_torsion_atom_site_label_2
_geom_torsion_atom_site_label_3
_geom_torsion_atom_site_label_4
_geom_torsion
C1 Bi1 N1 C9 -149.4(2)
C13 Bi1 N1 C9 -54.9(2)
N2 Bi1 N1 C9 -147.23(18)
C1 Bi1 N1 C8 89.24(18)
C13 Bi1 N1 C8 -176.31(19)
N2 Bi1 N1 C8 91.4(2)
C1 Bi1 N1 C7 -28.01(16)
C13 Bi1 N1 C7 66.43(17)
N2 Bi1 N1 C7 -25.9(2)
C1 Bi1 N2 C12 92.57(18)
C13 Bi1 N2 C12 0.22(18)
N1 Bi1 N2 C12 90.4(2)
C1 Bi1 N2 C11 -145.03(18)
C13 Bi1 N2 C11 122.62(17)
N1 Bi1 N2 C11 -147.18(16)
C1 Bi1 N2 C10 -26.77(15)
C13 Bi1 N2 C10 -119.12(16)
N1 Bi1 N2 C10 -28.9(2)
C13 Bi1 C1 C2 -71.4(2)
N1 Bi1 C1 C2 14.47(18)
N2 Bi1 C1 C2 -164.3(2)
C13 Bi1 C1 C6 105.80(19)
N1 Bi1 C1 C6 -168.4(2)
N2 Bi1 C1 C6 12.91(17)
C6 C1 C2 C3 1.3(4)
Bi1 C1 C2 C3 178.39(18)
C6 C1 C2 C7 -174.8(2)
Bi1 C1 C2 C7 2.3(3)
C1 C2 C3 C4 -0.3(4)
C7 C2 C3 C4 175.7(2)
C2 C3 C4 C5 -0.3(4)
C3 C4 C5 C6 -0.2(4)
C4 C5 C6 C1 1.2(4)
C4 C5 C6 C10 178.4(2)
C2 C1 C6 C5 -1.8(4)
Bi1 C1 C6 C5 -178.85(18)
C2 C1 C6 C10 -179.0(2)
Bi1 C1 C6 C10 3.9(3)
C9 N1 C7 C2 161.9(2)
C8 N1 C7 C2 -77.2(3)
Bi1 N1 C7 C2 37.7(2)
C1 C2 C7 N1 -30.2(3)
C3 C2 C7 N1 153.8(2)
C12 N2 C10 C6 -83.5(3)
C11 N2 C10 C6 155.4(2)
Bi1 N2 C10 C6 36.8(2)
C5 C6 C10 N2 151.9(2)
C1 C6 C10 N2 -30.9(3)
C1 Bi1 C13 C18 168.1(2)
N1 Bi1 C13 C18 95.8(2)
N2 Bi1 C13 C18 -118.9(2)
C1 Bi1 C13 C14 -10.1(2)
N1 Bi1 C13 C14 -82.4(2)
N2 Bi1 C13 C14 63.0(2)
C18 C13 C14 C15 2.0(4)
Bi1 C13 C14 C15 -179.84(19)
C13 C14 C15 C16 -3.2(4)
C13 C14 C15 C19 174.4(2)
C14 C15 C16 O1 -178.9(2)
C19 C15 C16 O1 3.5(4)
C14 C15 C16 C17 1.4(4)
C19 C15 C16 C17 -176.2(3)
O1 C16 C17 C18 -178.0(3)
C15 C16 C17 C18 1.7(4)
O1 C16 C17 C23 4.6(5)
C15 C16 C17 C23 -175.7(3)
C14 C13 C18 C17 1.3(4)
Bi1 C13 C18 C17 -177.0(2)
C16 C17 C18 C13 -3.0(4)
C23 C17 C18 C13 174.5(3)
C14 C15 C19 C22 126.3(3)
C16 C15 C19 C22 -56.2(4)
C14 C15 C19 C20 6.4(4)
C16 C15 C19 C20 -176.1(3)
C14 C15 C19 C21 -112.0(3)
C16 C15 C19 C21 65.5(3)
C18 C17 C23 C26 124.6(3)
C16 C17 C23 C26 -58.1(4)
C18 C17 C23 C24 5.8(4)
C16 C17 C23 C24 -176.9(3)
C18 C17 C23 C25 -112.3(3)
C16 C17 C23 C25 64.9(4)
C39 B1 C27 C28 140.8(2)
C45 B1 C27 C28 -99.5(3)
C33 B1 C27 C28 21.9(3)
C39 B1 C27 C32 -39.9(3)
C45 B1 C27 C32 79.8(3)
C33 B1 C27 C32 -158.8(2)
C32 C27 C28 C29 1.1(4)
B1 C27 C28 C29 -179.6(2)
C27 C28 C29 C30 0.6(4)
C28 C29 C30 C31 -1.9(4)
C29 C30 C31 C32 1.5(4)
C30 C31 C32 C27 0.3(4)
C28 C27 C32 C31 -1.5(4)
B1 C27 C32 C31 179.1(3)
C39 B1 C33 C34 158.1(2)
C45 B1 C33 C34 37.6(3)
C27 B1 C33 C34 -83.5(3)
C39 B1 C33 C38 -28.0(3)
C45 B1 C33 C38 -148.6(3)
C27 B1 C33 C38 90.4(3)
C38 C33 C34 C35 -1.3(4)
B1 C33 C34 C35 173.0(3)
C33 C34 C35 C36 0.0(5)
C34 C35 C36 C37 0.8(5)
C35 C36 C37 C38 -0.3(5)
C36 C37 C38 C33 -1.1(5)
C34 C33 C38 C37 1.8(4)
B1 C33 C38 C37 -172.4(3)
C45 B1 C39 C40 21.6(3)
C27 B1 C39 C40 142.0(2)
C33 B1 C39 C40 -99.9(3)
C45 B1 C39 C44 -160.2(2)
C27 B1 C39 C44 -39.8(3)
C33 B1 C39 C44 78.3(3)
C44 C39 C40 C41 0.7(4)
B1 C39 C40 C41 178.9(2)
C39 C40 C41 C42 -1.6(4)
C40 C41 C42 C43 0.8(4)
C41 C42 C43 C44 0.9(4)
C40 C39 C44 C43 1.1(4)
B1 C39 C44 C43 -177.3(3)
C42 C43 C44 C39 -1.9(4)
C39 B1 C45 C50 97.3(3)
C27 B1 C45 C50 -22.1(4)
C33 B1 C45 C50 -142.0(3)
C39 B1 C45 C46 -79.7(3)
C27 B1 C45 C46 160.8(3)
C33 B1 C45 C46 41.0(4)
C50 C45 C46 C47 -1.1(4)
B1 C45 C46 C47 176.2(3)
C45 C46 C47 C48 0.0(5)
C46 C47 C48 C49 1.6(5)
C47 C48 C49 C50 -2.0(4)
C48 C49 C50 C45 0.9(4)
C46 C45 C50 C49 0.7(4)
B1 C45 C50 C49 -176.6(2)
